data_4061094
loop_
_publ_author_name
'Choukroun, Robert'
'Lorber, Christian'
'Vendier, Laure'
'Donnadieu, Bruno'

_publ_section_title
;
Mono and Homobimetallic Vanadium Complexes: Borane Adducts of
Vanada(IV)azirine Complexes
;
_journal_issue 23
_journal_name_full Organometallics
_journal_page_first 5488
_journal_page_last 5492
_journal_paper_doi 10.1021/om049488t
_journal_volume 23
_journal_year 2004
_chemical_formula_moiety 'C69 H36 B2 F30 N2 V2'
_chemical_formula_sum 'C69 H36 B2 F30 N2 V2'
_chemical_formula_weight 1586.5
_space_group_IT_number 14
_symmetry_cell_setting monoclinic
_symmetry_space_group_name_Hall '-P 2ybc'
_symmetry_space_group_name_H-M 'P 1 21/c 1'
_cell_angle_alpha 90.000(5)
_cell_angle_beta 97.893(5)
_cell_angle_gamma 90.000(5)
_cell_formula_units_Z 4
_cell_length_a 10.170(5)
_cell_length_b 17.885(5)
_cell_length_c 34.917(5)
_cell_measurement_temperature 180
_cell_measurement_wavelength 0.71073
_cell_volume 6291(4)
_diffrn_ambient_temperature 180
_exptl_crystal_density_diffrn 1.675
_cod_original_sg_symbol_H-M 'P 21/c'
_cod_database_code 4061094

loop_
_symmetry_equiv_pos_as_xyz
'x, y, z'
'-x, y+1/2, -z+1/2'
'-x, -y, -z'
'x, -y-1/2, z-1/2'

loop_
_atom_site_label
_atom_site_type_symbol
_atom_site_fract_x
_atom_site_fract_y
_atom_site_fract_z
_atom_site_U_iso_or_equiv
_atom_site_adp_type
_atom_site_occupancy
_atom_site_symmetry_multiplicity
_atom_site_calc_flag
_atom_site_refinement_flags
_atom_site_disorder_assembly
_atom_site_disorder_group
V1 V 0.62838(8) 0.10714(5) 0.31875(3) 0.0526(2) Uani 1 1 d . . .
V2 V 0.62115(9) -0.30307(5) 0.40080(3) 0.0588(2) Uani 1 1 d . . .
B1 B 0.2839(5) 0.1018(3) 0.32846(16) 0.0490(13) Uani 1 1 d . . .
B2 B 0.9765(6) -0.2857(3) 0.41602(17) 0.0527(14) Uani 1 1 d . . .
N1 N 0.4396(4) 0.0907(2) 0.33515(11) 0.0468(9) Uani 1 1 d . . .
N2 N 0.8213(4) -0.2702(2) 0.41364(11) 0.0512(10) Uani 1 1 d . . .
F11 F 0.1083(3) 0.21816(18) 0.36157(10) 0.0720(9) Uani 1 1 d . . .
F12 F 0.0760(4) 0.35719(19) 0.33928(11) 0.0889(11) Uani 1 1 d . . .
F13 F 0.1904(5) 0.41099(18) 0.27867(11) 0.0995(12) Uani 1 1 d . . .
F14 F 0.3460(4) 0.31822(19) 0.24203(10) 0.0907(11) Uani 1 1 d . . .
F15 F 0.3777(3) 0.17659(17) 0.26331(8) 0.0672(8) Uani 1 1 d . . .
F21 F 0.0586(3) 0.00032(18) 0.34651(9) 0.0688(8) Uani 1 1 d . . .
F22 F -0.0100(3) -0.02208(19) 0.41610(10) 0.0811(10) Uani 1 1 d . . .
F23 F 0.1198(4) 0.04724(19) 0.47928(9) 0.0797(10) Uani 1 1 d . . .
F24 F 0.3204(3) 0.1442(2) 0.47070(9) 0.0796(10) Uani 1 1 d . . .
F25 F 0.3864(3) 0.17054(16) 0.40138(8) 0.0624(7) Uani 1 1 d . . .
F31 F 0.3353(3) -0.05862(15) 0.33307(8) 0.0578(7) Uani 1 1 d . . .
F32 F 0.3025(3) -0.15685(16) 0.27600(9) 0.0723(8) Uani 1 1 d . . .
F33 F 0.1694(4) -0.11844(18) 0.20578(9) 0.0839(10) Uani 1 1 d . . .
F34 F 0.0681(4) 0.02276(19) 0.19491(9) 0.0856(10) Uani 1 1 d . . .
F35 F 0.1041(3) 0.12279(16) 0.25059(9) 0.0705(8) Uani 1 1 d . . .
F41 F 0.9103(3) -0.15299(16) 0.36833(8) 0.0653(8) Uani 1 1 d . . .
F42 F 0.9435(3) -0.13237(18) 0.29519(9) 0.0729(9) Uani 1 1 d . . .
F43 F 1.0638(3) -0.2384(2) 0.25626(8) 0.0789(10) Uani 1 1 d . . .
F44 F 1.1616(3) -0.3637(2) 0.29464(9) 0.0814(10) Uani 1 1 d . . .
F45 F 1.1329(3) -0.38589(18) 0.36735(9) 0.0700(8) Uani 1 1 d . . .
F51 F 0.8425(3) -0.41730(17) 0.38042(11) 0.0797(9) Uani 1 1 d . . .
F52 F 0.8787(5) -0.5586(2) 0.40115(15) 0.1163(15) Uani 1 1 d . . .
F53 F 1.0682(5) -0.5974(2) 0.46086(16) 0.1293(17) Uani 1 1 d . . .
F54 F 1.2202(5) -0.4876(2) 0.49929(13) 0.1178(15) Uani 1 1 d . . .
F55 F 1.1861(4) -0.3474(2) 0.47968(10) 0.0846(10) Uani 1 1 d . . .
F61 F 0.9285(3) -0.26796(17) 0.49489(8) 0.0648(8) Uani 1 1 d . . .
F62 F 1.0545(4) -0.1798(2) 0.54919(9) 0.0855(10) Uani 1 1 d . . .
F63 F 1.2559(4) -0.0897(2) 0.53308(11) 0.1043(13) Uani 1 1 d . . .
F64 F 1.3274(4) -0.0907(2) 0.46102(11) 0.0905(11) Uani 1 1 d . . .
F65 F 1.2051(3) -0.17762(19) 0.40636(9) 0.0718(8) Uani 1 1 d . . .
C1 C 0.5256(5) 0.0577(3) 0.35779(14) 0.0499(11) Uani 1 1 d . . .
C2 C 0.5299(5) 0.0113(3) 0.39372(13) 0.0478(11) Uani 1 1 d . . .
H2A H 0.446 -0.0146 0.3933 0.057 Uiso 1 1 calc R . .
H2B H 0.5411 0.044 0.4161 0.057 Uiso 1 1 calc R . .
C3 C 0.6414(5) -0.0456(3) 0.39775(15) 0.0573(13) Uani 1 1 d . . .
H3A H 0.6286 -0.0793 0.3758 0.069 Uiso 1 1 calc R . .
H3B H 0.7251 -0.0198 0.3973 0.069 Uiso 1 1 calc R . .
C4 C 0.6484(5) -0.0905(3) 0.43456(15) 0.0584(13) Uani 1 1 d . . .
H4A H 0.5668 -0.1189 0.4341 0.07 Uiso 1 1 calc R . .
H4B H 0.6544 -0.0565 0.4564 0.07 Uiso 1 1 calc R . .
C5 C 0.7657(5) -0.1443(3) 0.44058(14) 0.0506(12) Uani 1 1 d . . .
H5A H 0.8408 -0.1201 0.4314 0.061 Uiso 1 1 calc R . .
H5B H 0.789 -0.1524 0.4681 0.061 Uiso 1 1 calc R . .
C6 C 0.7461(5) -0.2185(3) 0.42145(14) 0.0509(12) Uani 1 1 d . . .
C11 C 0.6856(6) 0.1793(3) 0.37196(17) 0.0680(15) Uani 1 1 d . . .
H11 H 0.6715 0.1625 0.3963 0.082 Uiso 1 1 calc R . .
C12 C 0.5965(6) 0.2211(3) 0.34633(18) 0.0666(15) Uani 1 1 d . . .
H12 H 0.5135 0.2375 0.3511 0.08 Uiso 1 1 calc R . .
C13 C 0.6516(7) 0.2341(3) 0.31277(19) 0.0758(17) Uani 1 1 d . . .
H13 H 0.612 0.2597 0.291 0.091 Uiso 1 1 calc R . .
C14 C 0.7789(7) 0.2015(4) 0.3179(2) 0.0830(19) Uani 1 1 d . . .
H14 H 0.839 0.2024 0.3001 0.1 Uiso 1 1 calc R . .
C15 C 0.7996(6) 0.1673(4) 0.35449(19) 0.0751(16) Uani 1 1 d . . .
H15 H 0.8753 0.1414 0.3651 0.09 Uiso 1 1 calc R . .
C21 C 0.6063(5) -0.0138(3) 0.29545(15) 0.0589(13) Uani 1 1 d . . .
H21 H 0.5615 -0.0504 0.3074 0.071 Uiso 1 1 calc R . .
C22 C 0.5486(6) 0.0349(3) 0.26633(15) 0.0613(14) Uani 1 1 d . . .
H22 H 0.4594 0.0362 0.2559 0.074 Uiso 1 1 calc R . .
C23 C 0.6484(6) 0.0809(4) 0.25580(16) 0.0683(15) Uani 1 1 d . . .
H23 H 0.6377 0.1185 0.2372 0.082 Uiso 1 1 calc R . .
C24 C 0.7694(6) 0.0601(4) 0.27866(17) 0.0739(16) Uani 1 1 d . . .
H24 H 0.8522 0.0812 0.2774 0.089 Uiso 1 1 calc R . .
C25 C 0.7422(6) 0.0018(3) 0.30357(17) 0.0678(15) Uani 1 1 d . . .
H25 H 0.8031 -0.0219 0.3219 0.081 Uiso 1 1 calc R . .
C31 C 0.6165(8) -0.2317(4) 0.34537(17) 0.0779(17) Uani 1 1 d . . .
H31 H 0.6646 -0.1875 0.345 0.093 Uiso 1 1 calc R . .
C32 C 0.4887(8) -0.2371(5) 0.3539(2) 0.097(2) Uani 1 1 d . . .
H32 H 0.4359 -0.1981 0.3606 0.117 Uiso 1 1 calc R . .
C33 C 0.4529(8) -0.3141(6) 0.3503(2) 0.105(3) Uani 1 1 d . . .
H33 H 0.3712 -0.3347 0.3535 0.126 Uiso 1 1 calc R . .
C34 C 0.5648(8) -0.3533(4) 0.34085(18) 0.088(2) Uani 1 1 d . . .
H34 H 0.5706 -0.4047 0.3376 0.105 Uiso 1 1 calc R . .
C35 C 0.6630(7) -0.3027(4) 0.33730(15) 0.0718(16) Uani 1 1 d . . .
H35 H 0.7463 -0.3137 0.3307 0.086 Uiso 1 1 calc R . .
C41 C 0.5992(6) -0.3003(3) 0.46482(17) 0.0680(15) Uani 1 1 d . . .
H41 H 0.6279 -0.2588 0.4797 0.082 Uiso 1 1 calc R . .
C42 C 0.4734(6) -0.3102(4) 0.4440(2) 0.0817(18) Uani 1 1 d . . .
H42 H 0.403 -0.2767 0.4425 0.098 Uiso 1 1 calc R . .
C43 C 0.4721(7) -0.3798(4) 0.4257(2) 0.092(2) Uani 1 1 d . . .
H43 H 0.3999 -0.4009 0.4102 0.111 Uiso 1 1 calc R . .
C44 C 0.5970(7) -0.4123(3) 0.43453(19) 0.0799(18) Uani 1 1 d . . .
H44 H 0.6239 -0.458 0.4255 0.096 Uiso 1 1 calc R . .
C45 C 0.6742(6) -0.3636(3) 0.45934(17) 0.0685(15) Uani 1 1 d . . .
H45 H 0.7614 -0.372 0.4704 0.082 Uiso 1 1 calc R . .
C101 C 0.2514(5) 0.1883(3) 0.31474(14) 0.0496(11) Uani 1 1 d . . .
C102 C 0.3053(5) 0.2199(3) 0.28426(15) 0.0552(13) Uani 1 1 d . . .
C103 C 0.2876(6) 0.2928(3) 0.27195(16) 0.0668(15) Uani 1 1 d . . .
C104 C 0.2108(7) 0.3394(3) 0.29022(18) 0.0728(17) Uani 1 1 d . . .
C105 C 0.1531(6) 0.3128(3) 0.32032(18) 0.0667(15) Uani 1 1 d . . .
C106 C 0.1733(5) 0.2389(3) 0.33168(16) 0.0578(13) Uani 1 1 d . . .
C201 C 0.2320(5) 0.0846(3) 0.36986(13) 0.0468(11) Uani 1 1 d . . .
C202 C 0.2897(5) 0.1195(3) 0.40363(14) 0.0523(12) Uani 1 1 d . . .
C203 C 0.2552(5) 0.1077(3) 0.43958(14) 0.0588(13) Uani 1 1 d . . .
C204 C 0.1554(5) 0.0593(3) 0.44379(15) 0.0581(13) Uani 1 1 d . . .
C205 C 0.0922(5) 0.0239(3) 0.41229(16) 0.0584(13) Uani 1 1 d . . .
C206 C 0.1298(5) 0.0364(3) 0.37633(14) 0.0522(12) Uani 1 1 d . . .
C301 C 0.2310(5) 0.0404(3) 0.29453(13) 0.0470(11) Uani 1 1 d . . .
C302 C 0.2709(5) -0.0341(3) 0.29838(14) 0.0510(12) Uani 1 1 d . . .
C303 C 0.2535(5) -0.0867(3) 0.26962(16) 0.0561(13) Uani 1 1 d . . .
C304 C 0.1861(6) -0.0682(3) 0.23440(15) 0.0605(14) Uani 1 1 d . . .
C305 C 0.1369(6) 0.0030(3) 0.22895(15) 0.0607(13) Uani 1 1 d . . .
C306 C 0.1587(5) 0.0541(3) 0.25888(15) 0.0552(12) Uani 1 1 d . . .
C401 C 1.0104(5) -0.2730(3) 0.37190(14) 0.0514(12) Uani 1 1 d . . .
C402 C 0.9696(5) -0.2094(3) 0.35090(13) 0.0519(12) Uani 1 1 d . . .
C403 C 0.9860(5) -0.1963(3) 0.31329(15) 0.0580(13) Uani 1 1 d . . .
C404 C 1.0493(5) -0.2487(3) 0.29411(14) 0.0598(14) Uani 1 1 d . . .
C405 C 1.0965(5) -0.3115(3) 0.31299(15) 0.0611(14) Uani 1 1 d . . .
C406 C 1.0776(5) -0.3221(3) 0.35076(14) 0.0552(12) Uani 1 1 d . . .
C501 C 1.0045(5) -0.3724(3) 0.43008(15) 0.0574(13) Uani 1 1 d . . .
C502 C 0.9341(6) -0.4313(3) 0.41190(18) 0.0680(15) Uani 1 1 d . . .
C503 C 0.9532(7) -0.5059(3) 0.4213(2) 0.0823(19) Uani 1 1 d . . .
C504 C 1.0482(8) -0.5243(4) 0.4510(2) 0.088(2) Uani 1 1 d . . .
C505 C 1.1239(8) -0.4697(4) 0.4702(2) 0.086(2) Uani 1 1 d . . .
C506 C 1.1012(6) -0.3970(3) 0.45950(18) 0.0684(15) Uani 1 1 d . . .
C601 C 1.0560(5) -0.2272(3) 0.44706(14) 0.0533(12) Uani 1 1 d . . .
C602 C 1.0255(5) -0.2227(3) 0.48501(15) 0.0568(13) Uani 1 1 d . . .
C603 C 1.0896(6) -0.1783(3) 0.51343(15) 0.0664(15) Uani 1 1 d . . .
C604 C 1.1918(7) -0.1344(4) 0.50547(18) 0.0761(17) Uani 1 1 d . . .
C605 C 1.2269(6) -0.1342(3) 0.46919(17) 0.0677(15) Uani 1 1 d . . .
C606 C 1.1601(5) -0.1806(3) 0.44125(15) 0.0594(13) Uani 1 1 d . . .
C1A C 0.5076(19) 0.3823(13) 0.4089(8) 0.131(6) Uani 0.65 1 d PDU A 1
C2A C 0.557(2) 0.3979(15) 0.3755(7) 0.128(7) Uani 0.65 1 d PDU A 1
H2A1 H 0.6372 0.3746 0.3732 0.154 Uiso 0.65 1 calc PR A 1
C3A C 0.508(3) 0.4424(17) 0.3444(7) 0.150(9) Uani 0.65 1 d PDU A 1
H3A1 H 0.5531 0.457 0.3243 0.18 Uiso 0.65 1 calc PR A 1
C4A C 0.374(3) 0.4620(14) 0.3491(8) 0.150(9) Uani 0.65 1 d PDU A 1
H4A1 H 0.3192 0.4834 0.3284 0.18 Uiso 0.65 1 calc PR A 1
C5A C 0.323(2) 0.4500(13) 0.3837(8) 0.153(8) Uani 0.65 1 d PDU A 1
H5A1 H 0.2419 0.4719 0.3864 0.183 Uiso 0.65 1 calc PR A 1
C6A C 0.383(2) 0.4089(13) 0.4136(7) 0.147(7) Uani 0.65 1 d PDU A 1
H6A H 0.3431 0.3992 0.4356 0.176 Uiso 0.65 1 calc PR A 1
C7A C 0.584(2) 0.3365(11) 0.4399(6) 0.187(9) Uani 0.65 1 d PDU A 1
H7A1 H 0.6749 0.3525 0.4437 0.281 Uiso 0.65 1 calc PR A 1
H7A2 H 0.5795 0.2848 0.4325 0.281 Uiso 0.65 1 calc PR A 1
H7A3 H 0.5466 0.3426 0.4635 0.281 Uiso 0.65 1 calc PR A 1
C1B C 0.457(5) 0.388(2) 0.4110(7) 0.22(2) Uani 0.35 1 d PDU B 2
C2B C 0.571(4) 0.389(3) 0.3944(12) 0.165(14) Uani 0.35 1 d PDU B 2
H2B1 H 0.6446 0.3663 0.4086 0.198 Uiso 0.35 1 calc PR B 2
C3B C 0.590(3) 0.419(2) 0.3589(12) 0.147(13) Uani 0.35 1 d PDU B 2
H3B1 H 0.6707 0.4266 0.3497 0.176 Uiso 0.35 1 calc PR B 2
C4B C 0.460(4) 0.437(2) 0.3392(8) 0.104(9) Uani 0.35 1 d PDU B 2
H4B1 H 0.4464 0.4367 0.3123 0.124 Uiso 0.35 1 calc PR B 2
C5B C 0.355(4) 0.455(3) 0.3591(11) 0.165(18) Uani 0.35 1 d PDU B 2
H5B1 H 0.2846 0.4831 0.3466 0.198 Uiso 0.35 1 calc PR B 2
C6B C 0.352(4) 0.434(3) 0.3962(13) 0.180(19) Uani 0.35 1 d PDU B 2
H6B H 0.2852 0.4483 0.4104 0.217 Uiso 0.35 1 calc PR B 2
C7B C 0.460(7) 0.366(3) 0.4455(14) 0.36(4) Uani 0.35 1 d PDU B 2
H7B1 H 0.3992 0.3253 0.4464 0.539 Uiso 0.35 1 calc PR B 2
H7B2 H 0.4358 0.4064 0.4612 0.539 Uiso 0.35 1 calc PR B 2
H7B3 H 0.5485 0.3495 0.4552 0.539 Uiso 0.35 1 calc PR B 2

loop_
_atom_site_aniso_label
_atom_site_aniso_U_11
_atom_site_aniso_U_22
_atom_site_aniso_U_33
_atom_site_aniso_U_23
_atom_site_aniso_U_13
_atom_site_aniso_U_12
V1 0.0478(5) 0.0603(5) 0.0506(5) 0.0088(4) 0.0103(4) -0.0026(4)
V2 0.0589(5) 0.0599(5) 0.0559(5) 0.0056(4) 0.0024(4) 0.0007(4)
B1 0.042(3) 0.055(3) 0.050(3) -0.001(3) 0.006(2) 0.000(3)
B2 0.053(3) 0.057(3) 0.049(3) 0.001(3) 0.010(3) 0.008(3)
N1 0.047(2) 0.049(2) 0.044(2) 0.0026(18) 0.0050(19) -0.0017(18)
N2 0.053(2) 0.055(2) 0.046(2) 0.0059(19) 0.0099(19) 0.004(2)
F11 0.0571(18) 0.073(2) 0.090(2) -0.0009(17) 0.0225(17) 0.0107(15)
F12 0.091(2) 0.069(2) 0.103(3) -0.0106(19) -0.001(2) 0.0287(19)
F13 0.154(4) 0.055(2) 0.082(2) 0.0098(17) -0.012(2) 0.017(2)
F14 0.138(3) 0.069(2) 0.067(2) 0.0211(17) 0.017(2) -0.003(2)
F15 0.082(2) 0.0679(18) 0.0527(17) 0.0081(15) 0.0144(16) 0.0057(16)
F21 0.0547(17) 0.085(2) 0.0665(19) -0.0076(17) 0.0067(15) -0.0207(16)
F22 0.073(2) 0.090(2) 0.085(2) 0.0035(19) 0.0290(18) -0.0288(18)
F23 0.095(2) 0.092(2) 0.0584(19) 0.0040(17) 0.0330(18) -0.0046(19)
F24 0.088(2) 0.103(2) 0.0497(18) -0.0209(17) 0.0161(16) -0.016(2)
F25 0.0631(18) 0.0673(18) 0.0577(17) -0.0125(14) 0.0113(14) -0.0161(15)
F31 0.0628(17) 0.0531(15) 0.0533(16) 0.0082(13) -0.0069(14) -0.0009(13)
F32 0.080(2) 0.0549(18) 0.078(2) -0.0051(15) -0.0043(17) 0.0047(16)
F33 0.108(3) 0.070(2) 0.068(2) -0.0228(17) -0.0081(19) -0.0014(19)
F34 0.112(3) 0.081(2) 0.0531(18) -0.0003(16) -0.0253(19) 0.000(2)
F35 0.079(2) 0.0585(18) 0.0659(19) 0.0000(15) -0.0190(16) 0.0111(16)
F41 0.088(2) 0.0585(17) 0.0535(17) 0.0025(14) 0.0239(16) 0.0091(16)
F42 0.092(2) 0.076(2) 0.0521(17) 0.0117(16) 0.0159(16) -0.0026(18)
F43 0.081(2) 0.116(3) 0.0429(17) -0.0059(17) 0.0187(15) -0.013(2)
F44 0.069(2) 0.114(3) 0.0629(19) -0.0298(19) 0.0165(16) 0.0172(19)
F45 0.0689(19) 0.077(2) 0.0654(19) -0.0059(17) 0.0149(16) 0.0208(17)
F51 0.082(2) 0.0629(19) 0.092(2) -0.0114(18) 0.004(2) 0.0064(17)
F52 0.120(3) 0.060(2) 0.169(4) -0.009(3) 0.018(3) -0.001(2)
F53 0.165(4) 0.063(2) 0.162(4) 0.034(3) 0.028(4) 0.027(3)
F54 0.142(4) 0.100(3) 0.104(3) 0.036(2) -0.007(3) 0.050(3)
F55 0.087(2) 0.081(2) 0.080(2) 0.0081(19) -0.0085(19) 0.021(2)
F61 0.0682(19) 0.077(2) 0.0502(17) 0.0064(15) 0.0116(15) 0.0050(16)
F62 0.099(3) 0.112(3) 0.0434(17) -0.0091(17) 0.0032(17) 0.017(2)
F63 0.111(3) 0.112(3) 0.080(2) -0.030(2) -0.023(2) -0.011(2)
F64 0.072(2) 0.095(3) 0.102(3) -0.007(2) 0.000(2) -0.021(2)
F65 0.0629(18) 0.092(2) 0.0631(19) -0.0012(17) 0.0180(15) -0.0078(17)
C1 0.046(3) 0.052(3) 0.050(3) -0.001(2) 0.003(2) -0.001(2)
C2 0.044(3) 0.056(3) 0.042(3) 0.015(2) 0.004(2) 0.000(2)
C3 0.058(3) 0.062(3) 0.053(3) 0.012(3) 0.007(2) 0.011(3)
C4 0.058(3) 0.066(3) 0.053(3) 0.013(3) 0.013(2) 0.008(3)
C5 0.057(3) 0.049(3) 0.047(3) 0.006(2) 0.008(2) 0.007(2)
C6 0.052(3) 0.058(3) 0.044(3) 0.011(2) 0.008(2) 0.008(2)
C11 0.067(4) 0.070(4) 0.065(3) 0.010(3) 0.000(3) -0.018(3)
C12 0.064(3) 0.056(3) 0.080(4) -0.005(3) 0.011(3) -0.016(3)
C13 0.087(5) 0.058(3) 0.081(4) 0.014(3) 0.006(4) -0.020(3)
C14 0.074(4) 0.091(4) 0.088(5) 0.008(4) 0.027(4) -0.029(4)
C15 0.054(3) 0.084(4) 0.083(4) 0.007(3) -0.006(3) -0.015(3)
C21 0.064(3) 0.060(3) 0.054(3) -0.007(3) 0.014(3) 0.007(3)
C22 0.059(3) 0.075(4) 0.052(3) -0.004(3) 0.015(3) 0.000(3)
C23 0.067(4) 0.091(4) 0.049(3) 0.009(3) 0.015(3) 0.008(3)
C24 0.057(3) 0.100(4) 0.069(4) 0.006(3) 0.024(3) 0.005(3)
C25 0.064(4) 0.080(4) 0.062(3) 0.000(3) 0.018(3) 0.017(3)
C31 0.102(5) 0.068(4) 0.058(4) 0.005(3) -0.007(3) 0.003(4)
C32 0.094(6) 0.121(7) 0.070(4) 0.014(4) -0.016(4) 0.039(5)
C33 0.068(4) 0.159(8) 0.079(5) 0.015(5) -0.025(4) -0.024(5)
C34 0.114(6) 0.076(4) 0.064(4) 0.001(3) -0.017(4) -0.020(4)
C35 0.088(4) 0.083(4) 0.043(3) 0.001(3) 0.004(3) -0.007(4)
C41 0.075(4) 0.066(3) 0.067(4) 0.004(3) 0.026(3) -0.008(3)
C42 0.061(4) 0.086(5) 0.103(5) 0.014(4) 0.027(4) 0.006(3)
C43 0.082(5) 0.104(6) 0.089(5) 0.020(4) 0.004(4) -0.035(4)
C44 0.103(5) 0.058(4) 0.082(4) 0.009(3) 0.026(4) -0.003(4)
C45 0.070(4) 0.073(4) 0.062(3) 0.016(3) 0.008(3) 0.003(3)
C101 0.048(3) 0.051(3) 0.048(3) 0.002(2) 0.002(2) -0.002(2)
C102 0.064(3) 0.047(3) 0.052(3) 0.002(2) -0.003(3) 0.002(2)
C103 0.082(4) 0.061(3) 0.053(3) 0.008(3) -0.006(3) -0.004(3)
C104 0.097(5) 0.050(3) 0.064(4) 0.008(3) -0.015(3) 0.009(3)
C105 0.065(4) 0.060(3) 0.072(4) -0.010(3) -0.003(3) 0.016(3)
C106 0.054(3) 0.057(3) 0.059(3) 0.001(3) -0.001(3) 0.001(3)
C201 0.045(3) 0.049(3) 0.046(3) 0.000(2) 0.003(2) 0.003(2)
C202 0.045(3) 0.057(3) 0.055(3) -0.001(2) 0.008(2) -0.005(2)
C203 0.059(3) 0.072(3) 0.047(3) -0.010(3) 0.011(2) -0.002(3)
C204 0.061(3) 0.072(3) 0.045(3) 0.004(3) 0.022(3) 0.002(3)
C205 0.053(3) 0.064(3) 0.061(3) 0.004(3) 0.019(3) -0.004(3)
C206 0.045(3) 0.060(3) 0.050(3) -0.008(2) 0.003(2) -0.005(2)
C301 0.044(3) 0.052(3) 0.044(3) 0.002(2) 0.002(2) 0.004(2)
C302 0.046(3) 0.059(3) 0.046(3) 0.005(2) 0.001(2) -0.004(2)
C303 0.056(3) 0.048(3) 0.061(3) 0.000(2) -0.002(3) 0.000(2)
C304 0.070(3) 0.056(3) 0.053(3) -0.013(3) 0.000(3) -0.008(3)
C305 0.066(3) 0.065(3) 0.046(3) 0.004(3) -0.009(3) -0.003(3)
C306 0.056(3) 0.051(3) 0.055(3) 0.000(2) -0.004(2) 0.004(2)
C401 0.051(3) 0.058(3) 0.047(3) -0.004(2) 0.013(2) 0.008(2)
C402 0.056(3) 0.065(3) 0.037(3) -0.005(2) 0.013(2) 0.000(2)
C403 0.055(3) 0.068(3) 0.051(3) 0.001(3) 0.008(2) -0.009(3)
C404 0.053(3) 0.088(4) 0.040(3) -0.008(3) 0.012(2) -0.012(3)
C405 0.047(3) 0.086(4) 0.052(3) -0.020(3) 0.010(2) 0.005(3)
C406 0.051(3) 0.065(3) 0.048(3) -0.004(3) 0.003(2) 0.004(3)
C501 0.065(3) 0.055(3) 0.053(3) 0.003(3) 0.012(3) 0.009(3)
C502 0.065(3) 0.065(4) 0.075(4) 0.008(3) 0.013(3) 0.011(3)
C503 0.090(5) 0.052(4) 0.108(5) 0.002(4) 0.027(4) 0.001(3)
C504 0.105(5) 0.058(4) 0.105(6) 0.026(4) 0.028(5) 0.024(4)
C505 0.098(5) 0.076(4) 0.083(5) 0.022(4) 0.010(4) 0.028(4)
C506 0.072(4) 0.057(3) 0.078(4) 0.009(3) 0.017(3) 0.017(3)
C601 0.051(3) 0.059(3) 0.050(3) 0.003(2) 0.009(2) 0.010(2)
C602 0.054(3) 0.064(3) 0.051(3) 0.000(3) 0.004(3) 0.009(3)
C603 0.068(4) 0.084(4) 0.045(3) -0.003(3) -0.002(3) 0.016(3)
C604 0.079(4) 0.079(4) 0.064(4) -0.015(3) -0.016(3) 0.006(3)
C605 0.057(3) 0.075(4) 0.068(4) -0.002(3) 0.000(3) -0.004(3)
C606 0.056(3) 0.070(3) 0.052(3) -0.003(3) 0.006(3) 0.010(3)
C1A 0.120(10) 0.078(11) 0.185(17) 0.000(12) -0.008(9) -0.024(8)
C2A 0.106(10) 0.071(12) 0.205(19) -0.019(15) 0.016(11) -0.029(10)
C3A 0.17(2) 0.114(16) 0.154(13) -0.030(10) -0.035(13) -0.085(17)
C4A 0.187(17) 0.072(12) 0.163(15) -0.037(14) -0.074(17) -0.013(14)
C5A 0.151(14) 0.090(13) 0.20(2) -0.071(13) -0.034(12) 0.018(11)
C6A 0.170(13) 0.069(10) 0.21(2) -0.009(13) 0.052(13) -0.002(10)
C7A 0.24(2) 0.125(14) 0.164(14) -0.041(10) -0.079(14) 0.012(12)
C1B 0.35(5) 0.24(5) 0.059(14) -0.092(17) 0.03(2) -0.03(4)
C2B 0.25(4) 0.08(3) 0.14(2) -0.08(2) -0.03(3) -0.02(3)
C3B 0.125(17) 0.13(4) 0.17(3) -0.07(3) -0.02(2) -0.08(2)
C4B 0.11(2) 0.077(18) 0.129(19) -0.061(14) 0.022(14) -0.059(19)
C5B 0.19(3) 0.19(5) 0.13(2) -0.09(2) 0.05(2) 0.01(3)
C6B 0.19(3) 0.18(5) 0.19(3) -0.03(3) 0.09(3) -0.14(3)
C7B 0.81(14) 0.13(4) 0.16(3) 0.01(3) 0.16(5) 0.04(6)

loop_
_geom_bond_atom_site_label_1
_geom_bond_atom_site_label_2
_geom_bond_distance
_geom_bond_site_symmetry_2
_geom_bond_publ_flag
V1 C1 2.031(5) . ?
V1 N1 2.098(4) . ?
V1 C15 2.269(6) . ?
V1 C11 2.271(6) . ?
V1 C14 2.281(6) . ?
V1 C23 2.284(5) . ?
V1 C12 2.296(6) . ?
V1 C13 2.296(6) . ?
V1 C22 2.296(5) . ?
V1 C24 2.297(6) . ?
V1 C21 2.310(5) . ?
V1 C25 2.311(6) . ?
V2 C6 2.042(5) . ?
V2 N2 2.107(4) . ?
V2 C42 2.274(6) . ?
V2 C41 2.277(6) . ?
V2 C34 2.278(6) . ?
V2 C33 2.291(6) . ?
V2 C32 2.300(6) . ?
V2 C43 2.302(6) . ?
V2 C45 2.310(6) . ?
V2 C44 2.312(6) . ?
V2 C31 2.314(6) . ?
V2 C35 2.315(5) . ?
B1 N1 1.581(7) . ?
B1 C201 1.635(7) . ?
B1 C101 1.641(7) . ?
B1 C301 1.650(7) . ?
B2 N2 1.594(7) . ?
B2 C601 1.637(8) . ?
B2 C501 1.640(8) . ?
B2 C401 1.640(7) . ?
N1 C1 1.244(6) . ?
N2 C6 1.253(6) . ?
F11 C106 1.361(6) . ?
F12 C105 1.352(6) . ?
F13 C104 1.350(6) . ?
F14 C103 1.349(6) . ?
F15 C102 1.352(6) . ?
F21 C206 1.348(6) . ?
F22 C205 1.346(6) . ?
F23 C204 1.355(6) . ?
F24 C203 1.360(6) . ?
F25 C202 1.352(5) . ?
F31 C302 1.368(5) . ?
F32 C303 1.357(6) . ?
F33 C304 1.338(6) . ?
F34 C305 1.341(6) . ?
F35 C306 1.363(6) . ?
F41 C402 1.362(5) . ?
F42 C403 1.349(6) . ?
F43 C404 1.362(6) . ?
F44 C405 1.356(6) . ?
F45 C406 1.364(6) . ?
F51 C502 1.363(7) . ?
F52 C503 1.345(8) . ?
F53 C504 1.360(7) . ?
F54 C505 1.350(8) . ?
F55 C506 1.364(7) . ?
F61 C602 1.357(6) . ?
F62 C603 1.345(6) . ?
F63 C604 1.350(7) . ?
F64 C605 1.346(7) . ?
F65 C606 1.360(6) . ?
C1 C2 1.500(7) . ?
C2 C3 1.515(7) . ?
C3 C4 1.510(7) . ?
C4 C5 1.524(7) . ?
C5 C6 1.487(7) . ?
C11 C12 1.399(8) . ?
C11 C15 1.399(8) . ?
C12 C13 1.386(8) . ?
C13 C14 1.409(9) . ?
C14 C15 1.407(9) . ?
C21 C25 1.401(8) . ?
C21 C22 1.404(8) . ?
C22 C23 1.395(8) . ?
C23 C24 1.422(8) . ?
C24 C25 1.409(8) . ?
C31 C32 1.376(10) . ?
C31 C35 1.398(9) . ?
C32 C33 1.427(11) . ?
C33 C34 1.413(11) . ?
C34 C35 1.365(9) . ?
C41 C42 1.394(9) . ?
C41 C45 1.394(8) . ?
C42 C43 1.399(10) . ?
C43 C44 1.392(10) . ?
C44 C45 1.393(9) . ?
C101 C102 1.383(7) . ?
C101 C106 1.389(7) . ?
C102 C103 1.376(7) . ?
C103 C104 1.360(8) . ?
C104 C105 1.358(9) . ?
C105 C106 1.386(8) . ?
C201 C202 1.391(7) . ?
C201 C206 1.393(7) . ?
C202 C203 1.365(7) . ?
C203 C204 1.357(7) . ?
C204 C205 1.353(8) . ?
C205 C206 1.380(7) . ?
C301 C306 1.378(7) . ?
C301 C302 1.394(7) . ?
C302 C303 1.369(7) . ?
C303 C304 1.364(7) . ?
C304 C305 1.371(8) . ?
C305 C306 1.383(7) . ?
C401 C402 1.386(7) . ?
C401 C406 1.386(7) . ?
C402 C403 1.366(7) . ?
C403 C404 1.363(7) . ?
C404 C405 1.356(8) . ?
C405 C406 1.372(7) . ?
C501 C502 1.379(8) . ?
C501 C506 1.392(8) . ?
C502 C503 1.381(8) . ?
C503 C504 1.357(10) . ?
C504 C505 1.362(10) . ?
C505 C506 1.364(8) . ?
C601 C606 1.384(7) . ?
C601 C602 1.404(7) . ?
C602 C603 1.365(8) . ?
C603 C604 1.361(9) . ?
C604 C605 1.362(9) . ?
C605 C606 1.385(8) . ?
C1A C2A 1.36(2) . ?
C1A C6A 1.39(2) . ?
C1A C7A 1.49(3) . ?
C2A C3A 1.38(3) . ?
C3A C4A 1.44(3) . ?
C4A C5A 1.39(3) . ?
C5A C6A 1.35(3) . ?
C1B C7B 1.27(5) . ?
C1B C2B 1.36(3) . ?
C1B C6B 1.39(3) . ?
C2B C3B 1.39(3) . ?
C3B C4B 1.44(3) . ?
C4B C5B 1.39(3) . ?
C5B C6B 1.35(3) . ?
